data_4317584
loop_
_publ_author_name
'Xian-He Bu'
'Wei Weng'
'Miao Du'
'Wei Chen'
'Jian-Rong Li'
'Ruo-Hua Zhang'
'Li-Juan Zhao'

_publ_contact_author
; Xian-He Bu
   Department of Chemistry, Nankai University, Tianjin 300071,China
;
_publ_contact_author_email buxh@nankai.edu.cn
_publ_section_title
;
 Novel Lanthanide(III) Coordination Polymers with
 1,4-Bis(phenyl-sulfinyl)butane Forming Unique Lamellar Square Array:
 Syntheses, Crystal Structures, and Properties
;
_journal_name_full 'Inorganic Chemistry'
_journal_page_first 1007
_journal_page_last 1010
_journal_paper_doi 10.1021/ic010932j
_journal_volume 41
_journal_year 2002
_chemical_formula_sum 'C44 H80 Cl3 N4 O28 S4 Y'
_chemical_formula_weight 1436.62
_chemical_name_systematic
;
  ?
;
_space_group_IT_number 130
_symmetry_cell_setting tetragonal
_symmetry_space_group_name_Hall '-P 4a 2ac'
_symmetry_space_group_name_H-M 'P 4/n c c :2'
_atom_sites_solution_hydrogens geom
_atom_sites_solution_primary direct
_atom_sites_solution_secondary difmap
_audit_creation_method SHELXL-97
_cell_angle_alpha 90.00
_cell_angle_beta 90.00
_cell_angle_gamma 90.00
_cell_formula_units_Z 4
_cell_length_a 15.5776(7)
_cell_length_b 15.5776(7)
_cell_length_c 28.4289(16)
_cell_measurement_reflns_used 30732
_cell_measurement_temperature 293(2)
_cell_measurement_theta_max 26.03
_cell_measurement_theta_min 3.41
_cell_volume 6898.6(6)
_computing_cell_refinement 'Bruker SMART'
_computing_data_collection 'Bruker SMART'
_computing_data_reduction 'Bruker SHELXTL'
_computing_molecular_graphics 'Bruker SHELXTL'
_computing_publication_material 'Bruker SHELXTL'
_computing_structure_refinement 'SHELXL-97 (Sheldrick, 1997)'
_computing_structure_solution 'SHELXS-97 (Sheldrick, 1990)'
_diffrn_ambient_temperature 293(2)
_diffrn_detector_area_resol_mean 0.76
_diffrn_measured_fraction_theta_full 0.995
_diffrn_measured_fraction_theta_max 0.995
_diffrn_measurement_device_type 'CCD area detector'
_diffrn_measurement_method 'phi and omega scans'
_diffrn_radiation_monochromator graphite
_diffrn_radiation_source 'fine-focus sealed tube'
_diffrn_radiation_type MoK\a
_diffrn_radiation_wavelength 0.71073
_diffrn_reflns_av_R_equivalents 0.1118
_diffrn_reflns_av_sigmaI/netI 0.0633
_diffrn_reflns_limit_h_max 19
_diffrn_reflns_limit_h_min -18
_diffrn_reflns_limit_k_max 18
_diffrn_reflns_limit_k_min -18
_diffrn_reflns_limit_l_max 35
_diffrn_reflns_limit_l_min -35
_diffrn_reflns_number 30732
_diffrn_reflns_theta_full 26.03
_diffrn_reflns_theta_max 26.03
_diffrn_reflns_theta_min 3.41
_diffrn_standards_decay_% none
_exptl_absorpt_coefficient_mu 1.160
_exptl_absorpt_correction_T_max 0.825
_exptl_absorpt_correction_T_min 0.696
_exptl_absorpt_correction_type empirical
_exptl_crystal_colour colorless
_exptl_crystal_density_diffrn 1.383
_exptl_crystal_density_method 'not measured'
_exptl_crystal_description block
_exptl_crystal_F_000 3000
_exptl_crystal_size_max 0.18
_exptl_crystal_size_mid 0.18
_exptl_crystal_size_min 0.17
_refine_diff_density_max 0.727
_refine_diff_density_min -0.537
_refine_diff_density_rms 0.084
_refine_ls_extinction_method none
_refine_ls_goodness_of_fit_ref 1.105
_refine_ls_hydrogen_treatment mixed
_refine_ls_matrix_type full
_refine_ls_number_parameters 223
_refine_ls_number_reflns 3396
_refine_ls_number_restraints 10
_refine_ls_restrained_S_all 1.112
_refine_ls_R_factor_all 0.1292
_refine_ls_R_factor_gt 0.0830
_refine_ls_shift/su_max 0.004
_refine_ls_shift/su_mean 0.000
_refine_ls_structure_factor_coef Fsqd
_refine_ls_weighting_details 'calc w=1/[\s^2^(Fo^2^)+(0.1075P)^2^+11.5306P] where P=(Fo^2^+2Fc^2^)/3'
_refine_ls_weighting_scheme calc
_refine_ls_wR_factor_gt 0.2047
_refine_ls_wR_factor_ref 0.2299
_reflns_number_gt 2228
_reflns_number_total 3396
_reflns_threshold_expression >2sigma(I)
_cod_data_source_file ic010932j_4.cif
_cod_data_source_block 6
_cod_depositor_comments
;
The following automatic conversions were performed:

'_symmetry_cell_setting' value 'Tetragonal' changed to 'tetragonal'
according to the built-in table from CIF Core dictionary named
'cif_core.dic' version 2.4.1 from 2010-06-29.

Automatic conversion script
Id: cif_fix_values 1646 2011-03-28 12:23:43Z adriana 
;
_cod_original_sg_symbol_H-M 'P 4/n c c'
_cod_database_code 4317584

loop_
_symmetry_equiv_pos_as_xyz
'x, y, z'
'-x+1/2, -y+1/2, z'
'-y+1/2, x, z'
'y, -x+1/2, z'
'-x, y+1/2, -z+1/2'
'x+1/2, -y, -z+1/2'
'y+1/2, x+1/2, -z+1/2'
'-y, -x, -z+1/2'
'-x, -y, -z'
'x-1/2, y-1/2, -z'
'y-1/2, -x, -z'
'-y, x-1/2, -z'
'x, -y-1/2, z-1/2'
'-x-1/2, y, z-1/2'
'-y-1/2, -x-1/2, z-1/2'
'y, x, z-1/2'

loop_
_atom_site_label
_atom_site_type_symbol
_atom_site_fract_x
_atom_site_fract_y
_atom_site_fract_z
_atom_site_U_iso_or_equiv
_atom_site_adp_type
_atom_site_occupancy
_atom_site_symmetry_multiplicity
_atom_site_calc_flag
_atom_site_refinement_flags
_atom_site_disorder_assembly
_atom_site_disorder_group
Y1 Y 0.2500 0.2500 0.04955(3) 0.0375(3) Uani 1 4 d S . .
S1 S 0.21555(9) 0.04935(9) -0.00414(6) 0.0505(4) Uani 1 1 d . . .
O1 O 0.1887(3) 0.1410(2) 0.00308(15) 0.0546(11) Uani 1 1 d . . .
O2 O 0.2181(3) 0.3755(3) 0.09140(17) 0.0750(14) Uani 1 1 d . . .
N1 N 0.2004(6) 0.4908(5) 0.1373(3) 0.114(3) Uani 1 1 d . . .
C1 C 0.2161(4) 0.0332(4) -0.0664(2) 0.0524(15) Uani 1 1 d . . .
C2 C 0.2503(5) -0.0424(5) -0.0824(3) 0.083(2) Uani 1 1 d . . .
H2 H 0.2717 -0.0831 -0.0615 0.099 Uiso 1 1 calc R . .
C3 C 0.2522(7) -0.0567(7) -0.1314(4) 0.108(3) Uani 1 1 d . . .
H3 H 0.2738 -0.1079 -0.1435 0.129 Uiso 1 1 calc R . .
C4 C 0.2226(8) 0.0042(10) -0.1602(4) 0.121(4) Uani 1 1 d . . .
H4 H 0.2240 -0.0053 -0.1925 0.146 Uiso 1 1 calc R . .
C5 C 0.1902(7) 0.0804(8) -0.1437(4) 0.110(3) Uani 1 1 d . . .
H5 H 0.1707 0.1221 -0.1645 0.132 Uiso 1 1 calc R . .
C6 C 0.1867(5) 0.0946(5) -0.0954(3) 0.077(2) Uani 1 1 d . . .
H6 H 0.1644 0.1455 -0.0835 0.092 Uiso 1 1 calc R . .
C7 C 0.1207(4) -0.0113(4) 0.0110(2) 0.0551(16) Uani 1 1 d . . .
H7A H 0.1279 -0.0698 0.0002 0.066 Uiso 1 1 calc R . .
H7B H 0.1154 -0.0128 0.0450 0.066 Uiso 1 1 calc R . .
C8 C 0.0393(4) 0.0241(4) -0.0093(2) 0.0566(15) Uani 1 1 d . . .
H8A H 0.0411 0.0194 -0.0433 0.068 Uiso 1 1 calc R . .
H8B H 0.0344 0.0844 -0.0013 0.068 Uiso 1 1 calc R . .
C9 C 0.2264(7) 0.4136(6) 0.1253(4) 0.113(3) Uani 1 1 d . . .
H9 H 0.2569 0.3849 0.1486 0.135 Uiso 1 1 calc R . .
C10 C 0.1606(17) 0.5421(12) 0.1064(6) 0.293(16) Uani 1 1 d . . .
H10A H 0.1761 0.5255 0.0750 0.439 Uiso 1 1 calc R . .
H10B H 0.1776 0.6005 0.1118 0.439 Uiso 1 1 calc R . .
H10C H 0.0996 0.5369 0.1103 0.439 Uiso 1 1 calc R . .
C11 C 0.2150(19) 0.5303(13) 0.1829(7) 0.318(15) Uani 1 1 d . . .
H11A H 0.2499 0.4930 0.2019 0.477 Uiso 1 1 calc R . .
H11B H 0.1610 0.5398 0.1982 0.477 Uiso 1 1 calc R . .
H11C H 0.2439 0.5842 0.1787 0.477 Uiso 1 1 calc R . .
Cl1 Cl 0.2500 0.7500 0.0000 0.0868(12) Uani 1 4 d SD . .
Cl2 Cl 0.2500 0.2500 0.2385(3) 0.167(3) Uani 1 4 d SD . .
Cl3 Cl 0.2500 0.7500 0.2500 0.0914(13) Uani 1 4 d SD . .
O3 O 0.3241(5) 0.7386(5) -0.0267(3) 0.152(3) Uani 1 1 d D . .
O4 O 0.2500 0.2500 0.1926(5) 0.131(14) Uani 0.56(4) 4 d SPD . .
O5 O 0.2500 0.2500 0.2855(7) 0.09(3) Uani 0.22(5) 4 d SPD . .
O6 O 0.319(2) 0.197(3) 0.2456(15) 0.34(4) Uani 0.50(4) 1 d PD . .
O7 O 0.2500 0.7500 0.2019(8) 0.08(3) Uani 0.17(5) 2 d SPD . .
O8 O 0.315(3) 0.734(3) 0.2217(18) 0.24(2) Uani 0.50(5) 1 d PD . .
O9 O 0.3118(10) 0.6882(10) 0.2500 0.07(5) Uani 0.10(5) 2 d SPD . .
O10 O 0.3126(9) 0.8126(9) 0.2500 0.19(4) Uani 0.36(5) 2 d SPD . .
O11 O 0.4009(9) 0.0295(9) -0.2433(5) 0.262(8) Uani 1 1 d . . .
O12 O -0.0306(10) 0.4440(14) 0.1666(10) 0.383(13) Uani 1 1 d . . .

loop_
_atom_site_aniso_label
_atom_site_aniso_U_11
_atom_site_aniso_U_22
_atom_site_aniso_U_33
_atom_site_aniso_U_23
_atom_site_aniso_U_13
_atom_site_aniso_U_12
Y1 0.0354(4) 0.0354(4) 0.0417(5) 0.000 0.000 0.000
S1 0.0398(8) 0.0431(8) 0.0686(10) -0.0060(7) -0.0017(7) -0.0018(6)
O1 0.047(2) 0.040(2) 0.076(3) -0.014(2) -0.007(2) -0.0033(17)
O2 0.095(4) 0.065(3) 0.066(3) -0.034(3) 0.005(3) 0.007(3)
N1 0.180(8) 0.065(5) 0.096(5) -0.034(4) -0.017(5) 0.028(5)
C1 0.047(3) 0.050(4) 0.060(4) -0.012(3) 0.007(3) -0.010(3)
C2 0.080(5) 0.079(5) 0.089(5) -0.016(4) 0.021(4) 0.002(5)
C3 0.109(8) 0.104(7) 0.110(8) -0.039(6) 0.033(7) -0.010(7)
C4 0.120(9) 0.168(12) 0.077(7) -0.031(8) 0.014(6) -0.020(8)
C5 0.109(8) 0.140(10) 0.080(6) 0.017(6) -0.004(5) -0.001(7)
C6 0.076(5) 0.080(5) 0.076(5) 0.001(4) 0.009(4) 0.006(4)
C7 0.053(4) 0.042(3) 0.071(4) -0.002(3) 0.004(3) -0.004(3)
C8 0.042(4) 0.050(4) 0.078(4) 0.002(3) -0.003(3) -0.009(3)
C9 0.158(10) 0.075(6) 0.105(7) -0.013(6) -0.023(6) 0.023(6)
C10 0.50(4) 0.214(19) 0.160(15) 0.018(12) -0.032(17) 0.23(2)
C11 0.47(4) 0.24(2) 0.24(2) -0.168(19) -0.11(2) 0.06(2)
Cl1 0.0620(14) 0.0620(14) 0.136(4) 0.000 0.000 0.000
Cl2 0.202(5) 0.202(5) 0.097(5) 0.000 0.000 0.000
Cl3 0.095(2) 0.095(2) 0.084(3) 0.000 0.000 -0.001(4)
O3 0.108(5) 0.126(6) 0.222(8) -0.048(5) 0.064(6) -0.033(4)
O4 0.18(2) 0.18(2) 0.032(12) 0.000 0.000 0.000
O5 0.12(4) 0.12(4) 0.02(2) 0.000 0.000 0.000
O6 0.31(6) 0.27(5) 0.45(7) 0.12(5) -0.14(5) 0.06(3)
O7 0.04(3) 0.16(6) 0.04(2) 0.000 0.000 -0.05(4)
O8 0.18(3) 0.25(4) 0.29(4) -0.08(3) 0.19(3) -0.05(3)
O9 0.04(4) 0.04(4) 0.13(9) 0.05(3) 0.05(3) 0.01(3)
O10 0.20(4) 0.20(4) 0.17(5) 0.12(3) -0.12(3) -0.12(4)
O11 0.234(13) 0.275(14) 0.277(14) -0.159(12) 0.138(12) -0.078(11)
O12 0.176(14) 0.38(3) 0.59(3) 0.18(3) -0.067(18) -0.027(15)

loop_
_atom_type_symbol
_atom_type_description
_atom_type_scat_dispersion_real
_atom_type_scat_dispersion_imag
_atom_type_scat_source
C C 0.0033 0.0016 'International Tables Vol C Tables 4.2.6.8 and 6.1.1.4'
H H 0.0000 0.0000 'International Tables Vol C Tables 4.2.6.8 and 6.1.1.4'
N N 0.0061 0.0033 'International Tables Vol C Tables 4.2.6.8 and 6.1.1.4'
O O 0.0106 0.0060 'International Tables Vol C Tables 4.2.6.8 and 6.1.1.4'
S S 0.1246 0.1234 'International Tables Vol C Tables 4.2.6.8 and 6.1.1.4'
Y Y -2.7962 3.5667 'International Tables Vol C Tables 4.2.6.8 and 6.1.1.4'
Cl Cl 0.1484 0.1585 'International Tables Vol C Tables 4.2.6.8 and 6.1.1.4'

loop_
_geom_angle_atom_site_label_1
_geom_angle_atom_site_label_2
_geom_angle_atom_site_label_3
_geom_angle
_geom_angle_site_symmetry_1
_geom_angle_site_symmetry_3
_geom_angle_publ_flag
O2 Y1 O2 75.05(12) . 3 ?
O2 Y1 O2 75.05(12) . 4 ?
O2 Y1 O2 119.0(3) 3 4 ?
O2 Y1 O2 119.0(3) . 2 ?
O2 Y1 O2 75.05(12) 3 2 ?
O2 Y1 O2 75.05(12) 4 2 ?
O2 Y1 O1 143.25(16) . . ?
O2 Y1 O1 78.07(17) 3 . ?
O2 Y1 O1 140.97(16) 4 . ?
O2 Y1 O1 76.64(16) 2 . ?
O2 Y1 O1 78.07(17) . 4 ?
O2 Y1 O1 76.64(16) 3 4 ?
O2 Y1 O1 143.25(16) 4 4 ?
O2 Y1 O1 140.97(16) 2 4 ?
O1 Y1 O1 71.64(10) . 4 ?
O2 Y1 O1 140.97(16) . 3 ?
O2 Y1 O1 143.25(16) 3 3 ?
O2 Y1 O1 76.64(16) 4 3 ?
O2 Y1 O1 78.07(17) 2 3 ?
O1 Y1 O1 71.64(10) . 3 ?
O1 Y1 O1 111.7(2) 4 3 ?
O2 Y1 O1 76.64(16) . 2 ?
O2 Y1 O1 140.97(16) 3 2 ?
O2 Y1 O1 78.07(17) 4 2 ?
O2 Y1 O1 143.25(16) 2 2 ?
O1 Y1 O1 111.7(2) . 2 ?
O1 Y1 O1 71.64(10) 4 2 ?
O1 Y1 O1 71.64(10) 3 2 ?
O1 S1 C1 105.7(3) . . ?
O1 S1 C7 103.7(3) . . ?
C1 S1 C7 99.6(3) . . ?
S1 O1 Y1 130.5(2) . . ?
C9 O2 Y1 147.2(6) . . ?
C9 N1 C10 121.1(11) . . ?
C9 N1 C11 124.9(12) . . ?
C10 N1 C11 113.9(13) . . ?
C6 C1 C2 122.7(7) . . ?
C6 C1 S1 120.5(5) . . ?
C2 C1 S1 116.8(6) . . ?
C1 C2 C3 118.2(9) . . ?
C4 C3 C2 119.0(10) . . ?
C3 C4 C5 122.1(10) . . ?
C4 C5 C6 119.3(10) . . ?
C1 C6 C5 118.7(8) . . ?
C8 C7 S1 114.1(4) . . ?
C7 C8 C8 111.4(6) . 9 ?
O2 C9 N1 131.5(10) . . ?
O3 Cl1 O3 107.2(4) 2_565 12_665 ?
O3 Cl1 O3 114.0(8) 2_565 . ?
O3 Cl1 O3 107.2(4) 12_665 . ?
O3 Cl1 O3 107.2(4) 2_565 11_565 ?
O3 Cl1 O3 114.0(8) 12_665 11_565 ?
O3 Cl1 O3 107.2(4) . 11_565 ?
O4 Cl2 O5 180.000(3) . . ?
O4 Cl2 O6 98.4(19) . 4 ?
O5 Cl2 O6 81.6(19) . 4 ?
O4 Cl2 O6 98.4(19) . . ?
O5 Cl2 O6 81.6(19) . . ?
O6 Cl2 O6 88.8(6) 4 . ?
O4 Cl2 O6 98.4(19) . 2 ?
O5 Cl2 O6 81.6(19) . 2 ?
O6 Cl2 O6 88.8(6) 4 2 ?
O6 Cl2 O6 163(4) . 2 ?
O4 Cl2 O6 98.4(19) . 3 ?
O5 Cl2 O6 81.6(19) . 3 ?
O6 Cl2 O6 163(4) 4 3 ?
O6 Cl2 O6 88.8(6) . 3 ?
O6 Cl2 O6 88.8(6) 2 3 ?
O8 Cl3 O8 131(4) 2_565 8_665 ?
O8 Cl3 O8 95(5) 2_565 7_455 ?
O8 Cl3 O8 105(6) 8_665 7_455 ?
O8 Cl3 O8 105(6) 2_565 . ?
O8 Cl3 O8 95(5) 8_665 . ?
O8 Cl3 O8 131(4) 7_455 . ?
O8 Cl3 O9 47(3) 2_565 2_565 ?
O8 Cl3 O9 133(3) 8_665 2_565 ?
O8 Cl3 O9 47(3) 7_455 2_565 ?
O8 Cl3 O9 133(3) . 2_565 ?
O8 Cl3 O9 133(3) 2_565 . ?
O8 Cl3 O9 47(3) 8_665 . ?
O8 Cl3 O9 133(3) 7_455 . ?
O8 Cl3 O9 47(3) . . ?
O9 Cl3 O9 180.000(4) 2_565 . ?
O8 Cl3 O7 52(3) 2_565 . ?
O8 Cl3 O7 128(3) 8_665 . ?
O8 Cl3 O7 128(3) 7_455 . ?
O8 Cl3 O7 52(3) . . ?
O9 Cl3 O7 90.000(1) 2_565 . ?
O9 Cl3 O7 90.000(1) . . ?
O8 Cl3 O7 128(3) 2_565 7_455 ?
O8 Cl3 O7 52(3) 8_665 7_455 ?
O8 Cl3 O7 52(3) 7_455 7_455 ?
O8 Cl3 O7 128(3) . 7_455 ?
O9 Cl3 O7 90.000(1) 2_565 7_455 ?
O9 Cl3 O7 90.000(1) . 7_455 ?
O7 Cl3 O7 180.000(2) . 7_455 ?
O8 Cl3 O10 65.7(18) 2_565 2_565 ?
O8 Cl3 O10 65.7(18) 8_665 2_565 ?
O8 Cl3 O10 114.3(18) 7_455 2_565 ?
O8 Cl3 O10 114.3(18) . 2_565 ?
O9 Cl3 O10 90.000(3) 2_565 2_565 ?
O9 Cl3 O10 90.000(3) . 2_565 ?
O7 Cl3 O10 90.000(2) . 2_565 ?
O7 Cl3 O10 90.000(6) 7_455 2_565 ?
O8 Cl3 O10 114.3(18) 2_565 . ?
O8 Cl3 O10 114.3(18) 8_665 . ?
O8 Cl3 O10 65.7(18) 7_455 . ?
O8 Cl3 O10 65.7(18) . . ?
O9 Cl3 O10 90.000(3) 2_565 . ?
O9 Cl3 O10 90.000(3) . . ?
O7 Cl3 O10 90.000(5) . . ?
O7 Cl3 O10 90.000(2) 7_455 . ?
O10 Cl3 O10 180.000(3) 2_565 . ?
Cl2 O5 O6 50.1(11) . 4 ?
Cl2 O5 O6 50.1(11) . 2 ?
O6 O5 O6 65.7(12) 4 2 ?
Cl2 O5 O6 50.1(11) . 3 ?
O6 O5 O6 100(2) 4 3 ?
O6 O5 O6 65.7(11) 2 3 ?
Cl2 O5 O6 50.1(11) . . ?
O6 O5 O6 65.7(11) 4 . ?
O6 O5 O6 100(2) 2 . ?
O6 O5 O6 65.7(11) 3 . ?
Cl2 O6 O5 48.3(12) . . ?
O8 O7 O8 123(3) . 2_565 ?
O8 O7 Cl3 61.7(17) . . ?
O8 O7 Cl3 61.7(17) 2_565 . ?
O9 O8 O7 117(3) . . ?
O9 O8 Cl3 68.3(17) . . ?
O7 O8 Cl3 65.9(17) . . ?
O9 O8 O10 98(3) . . ?
O7 O8 O10 94(3) . . ?
Cl3 O8 O10 59.1(13) . . ?
O8 O9 O8 129(4) 8_665 . ?
O8 O9 Cl3 64.3(18) 8_665 . ?
O8 O9 Cl3 64.3(18) . . ?
Cl3 O10 O8 55.2(10) . 7_455 ?
Cl3 O10 O8 55.2(10) . . ?
O8 O10 O8 110(2) 7_455 . ?

loop_
_geom_bond_atom_site_label_1
_geom_bond_atom_site_label_2
_geom_bond_distance
_geom_bond_site_symmetry_2
_geom_bond_publ_flag
Y1 O2 2.342(4) . ?
Y1 O2 2.342(4) 3 ?
Y1 O2 2.342(4) 4 ?
Y1 O2 2.342(4) 2 ?
Y1 O1 2.354(4) . ?
Y1 O1 2.354(4) 4 ?
Y1 O1 2.354(4) 3 ?
Y1 O1 2.354(4) 2 ?
S1 O1 1.502(4) . ?
S1 C1 1.787(6) . ?
S1 C7 1.806(6) . ?
O2 C9 1.138(10) . ?
N1 C9 1.314(11) . ?
N1 C10 1.339(15) . ?
N1 C11 1.452(16) . ?
C1 C6 1.344(10) . ?
C1 C2 1.371(9) . ?
C2 C3 1.413(13) . ?
C3 C4 1.336(16) . ?
C4 C5 1.373(16) . ?
C5 C6 1.391(12) . ?
C7 C8 1.498(8) . ?
C8 C8 1.528(12) 9 ?
Cl1 O3 1.392(7) 2_565 ?
Cl1 O3 1.392(7) 12_665 ?
Cl1 O3 1.392(7) . ?
Cl1 O3 1.392(7) 11_565 ?
Cl2 O4 1.307(14) . ?
Cl2 O5 1.34(2) . ?
Cl2 O6 1.374(19) 4 ?
Cl2 O6 1.374(19) . ?
Cl2 O6 1.374(19) 2 ?
Cl2 O6 1.374(19) 3 ?
Cl3 O8 1.319(12) 2_565 ?
Cl3 O8 1.319(12) 8_665 ?
Cl3 O8 1.319(12) 7_455 ?
Cl3 O8 1.319(12) . ?
Cl3 O9 1.36(2) 2_565 ?
Cl3 O9 1.36(2) . ?
Cl3 O7 1.37(2) . ?
Cl3 O7 1.37(2) 7_455 ?
Cl3 O10 1.38(2) 2_565 ?
Cl3 O10 1.38(2) . ?
O5 O6 1.77(4) 4 ?
O5 O6 1.77(4) 2 ?
O5 O6 1.77(4) 3 ?
O5 O6 1.77(4) . ?
O7 O8 1.19(6) . ?
O7 O8 1.19(6) 2_565 ?
O8 O9 1.08(6) . ?
O8 O10 1.46(3) . ?
O9 O8 1.08(6) 8_665 ?
O10 O8 1.46(3) 7_455 ?
